data_2231927
loop_
_publ_author_name
'Liu, Ying'
'Zhang, Hong-Sen'
'Hu, Ming-Xing'
'Hou, Guang-Feng'
'Gao, Jin-Sheng'

_publ_section_title
;
 <i>catena</i>-Poly[[dichloridomercury(II)]-\m-1,4-bis[(pyridin-2-yl)methoxy]benzene-\k^2^<i>N</i>:<i>N</i>']
;
_journal_coeditor_code HY2469
_journal_issue 10
_journal_name_full 'Acta Crystallographica Section E'
_journal_page_first m1427
_journal_paper_doi 10.1107/S1600536811038323
_journal_volume 67
_journal_year 2011
_chemical_formula_iupac '[Hg Cl2 (C18 H16 N2 O2)]'
_chemical_formula_moiety 'C18 H16 Cl2 Hg N2 O2'
_chemical_formula_sum 'C18 H16 Cl2 Hg N2 O2'
_chemical_formula_weight 563.82
_chemical_name_common
;
<i>catena</i>-Poly[[dichloridomercury(II)]-\m-1,4-bis[(pyridin-2-
yl)methoxy]benzene-\k^2^<i>N</i>:<i>N</i>']
;
_chemical_name_systematic
;
 <i>catena</i>-Poly[dichlorido{\m-1,4-bis[(pyridin-2-yl)methoxy]benzene-\
\k^2^<i>N</i>:<i>N</i>'}mercury(II)]
;
_space_group_IT_number 2
_symmetry_cell_setting triclinic
_symmetry_space_group_name_Hall '-P 1'
_symmetry_space_group_name_H-M 'P -1'
_atom_sites_solution_hydrogens geom
_atom_sites_solution_primary direct
_atom_sites_solution_secondary difmap
_audit_creation_method SHELXL-97
_cell_angle_alpha 86.11(2)
_cell_angle_beta 66.51(2)
_cell_angle_gamma 73.860(18)
_cell_formula_units_Z 2
_cell_length_a 9.201(5)
_cell_length_b 10.335(5)
_cell_length_c 11.040(6)
_cell_measurement_reflns_used 8238
_cell_measurement_temperature 293(2)
_cell_measurement_theta_max 27.52
_cell_measurement_theta_min 3.61
_cell_volume 923.8(9)
_computing_cell_refinement 'RAPID-AUTO (Rigaku, 1998)'
_computing_data_collection 'RAPID-AUTO (Rigaku, 1998)'
_computing_data_reduction 'CrystalStructure (Rigaku/MSC, 2002)'
_computing_molecular_graphics 'DIAMOND (Brandenburg, 1999)'
_computing_publication_material 'SHELXTL (Sheldrick, 2008)'
_computing_structure_refinement 'SHELXL97 (Sheldrick, 2008)'
_computing_structure_solution 'SHELXS97 (Sheldrick, 2008)'
_diffrn_ambient_temperature 293(2)
_diffrn_measured_fraction_theta_full 0.987
_diffrn_measured_fraction_theta_max 0.987
_diffrn_measurement_device_type 'Rigaku R-AXIS RAPID'
_diffrn_measurement_method '\w scan'
_diffrn_radiation_monochromator graphite
_diffrn_radiation_source 'fine-focus sealed tube'
_diffrn_radiation_type MoK\a
_diffrn_radiation_wavelength 0.71073
_diffrn_reflns_av_R_equivalents 0.0509
_diffrn_reflns_av_sigmaI/netI 0.0692
_diffrn_reflns_limit_h_max 11
_diffrn_reflns_limit_h_min -10
_diffrn_reflns_limit_k_max 13
_diffrn_reflns_limit_k_min -13
_diffrn_reflns_limit_l_max 14
_diffrn_reflns_limit_l_min -14
_diffrn_reflns_number 9080
_diffrn_reflns_theta_full 27.48
_diffrn_reflns_theta_max 27.48
_diffrn_reflns_theta_min 3.61
_exptl_absorpt_coefficient_mu 8.633
_exptl_absorpt_correction_T_max 0.3249
_exptl_absorpt_correction_T_min 0.2880
_exptl_absorpt_correction_type multi-scan
_exptl_absorpt_process_details '(ABSCOR; Higashi, 1995)'
_exptl_crystal_colour colorless
_exptl_crystal_density_diffrn 2.027
_exptl_crystal_density_method 'not measured'
_exptl_crystal_description block
_exptl_crystal_F_000 536
_exptl_crystal_size_max 0.19
_exptl_crystal_size_mid 0.17
_exptl_crystal_size_min 0.17
_refine_diff_density_max 1.556
_refine_diff_density_min -1.735
_refine_ls_extinction_method none
_refine_ls_goodness_of_fit_ref 1.164
_refine_ls_hydrogen_treatment constr
_refine_ls_matrix_type full
_refine_ls_number_parameters 226
_refine_ls_number_reflns 4179
_refine_ls_number_restraints 0
_refine_ls_restrained_S_all 1.164
_refine_ls_R_factor_all 0.0436
_refine_ls_R_factor_gt 0.0357
_refine_ls_shift/su_max 0.001
_refine_ls_shift/su_mean 0.000
_refine_ls_structure_factor_coef Fsqd
_refine_ls_weighting_details 'calc w=1/[\s^2^(Fo^2^)+(0.0627P)^2^] where P=(Fo^2^+2Fc^2^)/3'
_refine_ls_weighting_scheme calc
_refine_ls_wR_factor_gt 0.1041
_refine_ls_wR_factor_ref 0.1217
_reflns_number_gt 3688
_reflns_number_total 4179
_reflns_threshold_expression >2\s(I)
_cod_data_source_file hy2469.cif
_cod_data_source_block I
_cod_database_code 2231927
_cod_database_fobs_code 2231927

loop_
_symmetry_equiv_pos_as_xyz
'x, y, z'
'-x, -y, -z'

loop_
_atom_site_type_symbol
_atom_site_label
_atom_site_fract_x
_atom_site_fract_y
_atom_site_fract_z
_atom_site_U_iso_or_equiv
_atom_site_adp_type
_atom_site_calc_flag
_atom_site_refinement_flags
_atom_site_occupancy
_atom_site_symmetry_multiplicity
C C1 0.3961(8) 1.3384(6) 0.0220(7) 0.0444(16) Uani d . 1 1
H H1 0.3896 1.4124 0.0692 0.053 Uiso calc R 1 1
C C2 0.5080(10) 1.3141(7) -0.1062(7) 0.0503(18) Uani d . 1 1
H H2 0.5756 1.3705 -0.1448 0.060 Uiso calc R 1 1
C C3 0.5187(9) 1.2054(7) -0.1767(7) 0.0505(18) Uani d . 1 1
H H3 0.5939 1.1867 -0.2640 0.061 Uiso calc R 1 1
C C4 0.4164(9) 1.1238(7) -0.1164(7) 0.0438(15) Uani d . 1 1
H H4 0.4213 1.0497 -0.1626 0.053 Uiso calc R 1 1
C C5 0.3057(8) 1.1542(6) 0.0148(6) 0.0343(12) Uani d . 1 1
C C6 0.1907(9) 1.0703(6) 0.0877(7) 0.0414(15) Uani d . 1 1
H H6A 0.2040 1.0418 0.1691 0.050 Uiso calc R 1 1
H H6B 0.0774 1.1229 0.1100 0.050 Uiso calc R 1 1
C C7 0.1385(9) 0.8632(6) 0.0600(6) 0.0370(14) Uani d . 1 1
C C8 0.0193(9) 0.8735(6) 0.1867(7) 0.0468(18) Uani d . 1 1
H H8 -0.0110 0.9494 0.2412 0.056 Uiso calc R 1 1
C C9 -0.0548(9) 0.7707(6) 0.2322(7) 0.0444(16) Uani d . 1 1
H H9 -0.1340 0.7771 0.3181 0.053 Uiso calc R 1 1
C C10 -0.0126(8) 0.6587(5) 0.1515(6) 0.0321(12) Uani d . 1 1
C C11 0.1058(9) 0.6489(6) 0.0227(6) 0.0407(15) Uani d . 1 1
H H11 0.1345 0.5739 -0.0326 0.049 Uiso calc R 1 1
C C12 0.1794(9) 0.7515(7) -0.0215(7) 0.0446(16) Uani d . 1 1
H H12 0.2580 0.7457 -0.1076 0.053 Uiso calc R 1 1
C C13 -0.1985(8) 0.5549(6) 0.3153(6) 0.0374(13) Uani d . 1 1
H H13A -0.2948 0.6272 0.3208 0.045 Uiso calc R 1 1
H H13B -0.1615 0.5746 0.3811 0.045 Uiso calc R 1 1
C C14 -0.2419(7) 0.4243(6) 0.3415(6) 0.0324(12) Uani d . 1 1
C C15 -0.3957(8) 0.4143(7) 0.3561(7) 0.0401(14) Uani d . 1 1
H H15 -0.4710 0.4882 0.3417 0.048 Uiso calc R 1 1
C C16 -0.4359(8) 0.2947(7) 0.3918(7) 0.0415(15) Uani d . 1 1
H H16 -0.5389 0.2874 0.4030 0.050 Uiso calc R 1 1
C C17 -0.3210(8) 0.1850(6) 0.4111(7) 0.0413(15) Uani d . 1 1
H H17 -0.3447 0.1027 0.4339 0.050 Uiso calc R 1 1
C C18 -0.1700(8) 0.2013(6) 0.3954(7) 0.0396(14) Uani d . 1 1
H H18 -0.0937 0.1290 0.4106 0.048 Uiso calc R 1 1
Cl Cl1 0.2047(2) 1.51507(16) 0.35012(17) 0.0436(4) Uani d . 1 1
Cl Cl2 0.2358(3) 1.10739(19) 0.4104(2) 0.0581(5) Uani d . 1 1
Hg Hg1 0.13517(3) 1.31748(2) 0.31567(2) 0.04162(12) Uani d . 1 1
N N1 0.2955(6) 1.2612(5) 0.0831(5) 0.0361(11) Uani d . 1 1
N N2 -0.1291(6) 0.3179(5) 0.3590(5) 0.0328(11) Uani d . 1 1
O O1 0.2274(7) 0.9563(5) 0.0059(5) 0.0490(13) Uani d . 1 1
O O2 -0.0724(6) 0.5467(4) 0.1880(5) 0.0450(12) Uani d . 1 1

loop_
_atom_site_aniso_label
_atom_site_aniso_U_11
_atom_site_aniso_U_22
_atom_site_aniso_U_33
_atom_site_aniso_U_12
_atom_site_aniso_U_13
_atom_site_aniso_U_23
C1 0.046(4) 0.033(3) 0.047(4) -0.016(3) -0.007(3) -0.005(3)
C2 0.056(4) 0.044(3) 0.045(4) -0.027(3) -0.006(3) 0.006(3)
C3 0.048(4) 0.051(4) 0.042(4) -0.016(3) -0.007(3) 0.006(3)
C4 0.055(4) 0.041(3) 0.044(4) -0.023(3) -0.022(3) 0.005(3)
C5 0.039(3) 0.028(3) 0.043(3) -0.014(2) -0.022(3) 0.008(2)
C6 0.055(4) 0.035(3) 0.044(3) -0.025(3) -0.021(3) 0.005(3)
C7 0.052(4) 0.029(3) 0.035(3) -0.018(3) -0.019(3) 0.004(2)
C8 0.052(4) 0.029(3) 0.040(3) -0.011(3) 0.004(3) -0.015(3)
C9 0.049(4) 0.036(3) 0.041(3) -0.019(3) -0.006(3) -0.003(3)
C10 0.041(3) 0.026(2) 0.031(3) -0.009(2) -0.016(2) -0.005(2)
C11 0.059(4) 0.034(3) 0.029(3) -0.018(3) -0.012(3) -0.009(2)
C12 0.061(4) 0.049(4) 0.031(3) -0.028(3) -0.017(3) 0.005(3)
C13 0.043(3) 0.030(3) 0.039(3) -0.013(3) -0.014(3) 0.006(2)
C14 0.037(3) 0.030(3) 0.025(3) -0.006(2) -0.008(2) -0.002(2)
C15 0.034(3) 0.046(3) 0.047(4) -0.018(3) -0.020(3) 0.011(3)
C16 0.036(3) 0.044(3) 0.044(3) -0.017(3) -0.010(3) -0.004(3)
C17 0.041(3) 0.040(3) 0.044(3) -0.022(3) -0.011(3) 0.005(3)
C18 0.040(3) 0.029(3) 0.043(3) -0.008(3) -0.011(3) 0.003(3)
Cl1 0.0489(8) 0.0469(8) 0.0472(9) -0.0256(7) -0.0236(7) 0.0053(7)
Cl2 0.0738(12) 0.0447(9) 0.0561(11) -0.0065(9) -0.0337(10) 0.0111(8)
Hg1 0.04200(17) 0.04003(17) 0.05152(19) -0.01992(12) -0.02262(13) 0.00908(12)
N1 0.039(3) 0.028(2) 0.038(3) -0.011(2) -0.011(2) 0.002(2)
N2 0.035(2) 0.030(2) 0.035(3) -0.012(2) -0.014(2) 0.001(2)
O1 0.070(3) 0.042(2) 0.038(2) -0.034(2) -0.012(2) 0.001(2)
O2 0.063(3) 0.040(2) 0.038(2) -0.031(2) -0.015(2) 0.0025(19)

loop_
_atom_type_symbol
_atom_type_description
_atom_type_scat_dispersion_real
_atom_type_scat_dispersion_imag
_atom_type_scat_source
C C 0.0033 0.0016 'International Tables Vol C Tables 4.2.6.8 and 6.1.1.4'
H H 0.0000 0.0000 'International Tables Vol C Tables 4.2.6.8 and 6.1.1.4'
Cl Cl 0.1484 0.1585 'International Tables Vol C Tables 4.2.6.8 and 6.1.1.4'
Hg Hg -2.3894 9.2266 'International Tables Vol C Tables 4.2.6.8 and 6.1.1.4'
N N 0.0061 0.0033 'International Tables Vol C Tables 4.2.6.8 and 6.1.1.4'
O O 0.0106 0.0060 'International Tables Vol C Tables 4.2.6.8 and 6.1.1.4'

loop_
_geom_angle_atom_site_label_1
_geom_angle_atom_site_label_2
_geom_angle_atom_site_label_3
_geom_angle_site_symmetry_1
_geom_angle_site_symmetry_3
_geom_angle
N1 C1 C2 . . 123.4(6)
N1 C1 H1 . . 118.3
C2 C1 H1 . . 118.3
C1 C2 C3 . . 118.8(6)
C1 C2 H2 . . 120.6
C3 C2 H2 . . 120.6
C2 C3 C4 . . 119.1(6)
C2 C3 H3 . . 120.4
C4 C3 H3 . . 120.4
C3 C4 C5 . . 119.0(6)
C3 C4 H4 . . 120.5
C5 C4 H4 . . 120.5
N1 C5 C4 . . 121.6(6)
N1 C5 C6 . . 116.1(5)
C4 C5 C6 . . 122.3(6)
O1 C6 C5 . . 108.7(5)
O1 C6 H6A . . 109.9
C5 C6 H6A . . 109.9
O1 C6 H6B . . 109.9
C5 C6 H6B . . 109.9
H6A C6 H6B . . 108.3
C8 C7 C12 . . 119.7(6)
C8 C7 O1 . . 124.9(5)
C12 C7 O1 . . 115.4(6)
C9 C8 C7 . . 119.8(5)
C9 C8 H8 . . 120.1
C7 C8 H8 . . 120.1
C10 C9 C8 . . 120.6(6)
C10 C9 H9 . . 119.7
C8 C9 H9 . . 119.7
C9 C10 O2 . . 125.7(5)
C9 C10 C11 . . 119.9(5)
O2 C10 C11 . . 114.3(5)
C12 C11 C10 . . 119.1(5)
C12 C11 H11 . . 120.4
C10 C11 H11 . . 120.4
C11 C12 C7 . . 121.0(6)
C11 C12 H12 . . 119.5
C7 C12 H12 . . 119.5
O2 C13 C14 . . 109.4(5)
O2 C13 H13A . . 109.8
C14 C13 H13A . . 109.8
O2 C13 H13B . . 109.8
C14 C13 H13B . . 109.8
H13A C13 H13B . . 108.3
N2 C14 C15 . . 121.4(6)
N2 C14 C13 . . 116.8(6)
C15 C14 C13 . . 121.6(6)
C16 C15 C14 . . 119.7(6)
C16 C15 H15 . . 120.1
C14 C15 H15 . . 120.1
C15 C16 C17 . . 119.3(6)
C15 C16 H16 . . 120.3
C17 C16 H16 . . 120.3
C18 C17 C16 . . 118.2(6)
C18 C17 H17 . . 120.9
C16 C17 H17 . . 120.9
N2 C18 C17 . . 122.7(6)
N2 C18 H18 . . 118.6
C17 C18 H18 . . 118.6
N2 Hg1 Cl1 1_565 . 122.30(12)
N2 Hg1 N1 1_565 . 107.69(19)
Cl1 Hg1 N1 . . 102.88(13)
N2 Hg1 Cl2 1_565 . 102.39(14)
Cl1 Hg1 Cl2 . . 118.53(8)
N1 Hg1 Cl2 . . 100.63(13)
C1 N1 C5 . . 118.0(5)
C1 N1 Hg1 . . 114.8(4)
C5 N1 Hg1 . . 126.7(4)
C14 N2 C18 . . 118.6(5)
C14 N2 Hg1 . 1_545 123.9(4)
C18 N2 Hg1 . 1_545 117.3(4)
C7 O1 C6 . . 116.8(5)
C10 O2 C13 . . 116.3(4)

loop_
_geom_bond_atom_site_label_1
_geom_bond_atom_site_label_2
_geom_bond_site_symmetry_2
_geom_bond_distance
C1 N1 . 1.338(8)
C1 C2 . 1.367(9)
C1 H1 . 0.9300
C2 C3 . 1.369(10)
C2 H2 . 0.9300
C3 C4 . 1.380(9)
C3 H3 . 0.9300
C4 C5 . 1.393(9)
C4 H4 . 0.9300
C5 N1 . 1.341(8)
C5 C6 . 1.502(8)
C6 O1 . 1.413(7)
C6 H6A . 0.9700
C6 H6B . 0.9700
C7 C8 . 1.380(9)
C7 C12 . 1.383(9)
C7 O1 . 1.386(7)
C8 C9 . 1.379(9)
C8 H8 . 0.9300
C9 C10 . 1.378(8)
C9 H9 . 0.9300
C10 O2 . 1.385(7)
C10 C11 . 1.393(8)
C11 C12 . 1.374(9)
C11 H11 . 0.9300
C12 H12 . 0.9300
C13 O2 . 1.410(8)
C13 C14 . 1.491(8)
C13 H13A . 0.9700
C13 H13B . 0.9700
C14 N2 . 1.349(8)
C14 C15 . 1.391(9)
C15 C16 . 1.375(9)
C15 H15 . 0.9300
C16 C17 . 1.389(10)
C16 H16 . 0.9300
C17 C18 . 1.387(9)
C17 H17 . 0.9300
C18 N2 . 1.349(8)
C18 H18 . 0.9300
Hg1 Cl1 . 2.3981(18)
Hg1 Cl2 . 2.452(2)
Hg1 N2 1_565 2.282(5)
Hg1 N1 . 2.411(5)

loop_
_geom_hbond_atom_site_label_D
_geom_hbond_atom_site_label_H
_geom_hbond_atom_site_label_A
_geom_hbond_site_symmetry_A
_geom_hbond_distance_DH
_geom_hbond_distance_HA
_geom_hbond_distance_DA
_geom_hbond_angle_DHA
C2 H2 Cl1 2_685 0.93 2.82 3.692(8) 157
C11 H11 O2 2_565 0.93 2.51 3.338(9) 149
